data_4082022
loop_
_publ_author_name
'Wang, Xiufang'
'Peng, Weijie'
'Cui, Peng'
'Leng, Xuebing'
'Xia, Wei'
'Chen, Yaofeng'

_publ_section_title
;
 Synthesis and Catalytic Activity of Amido-Boratabenzene Complexes of
 Rare-Earth Metals and Zirconium and Chromium
;
_journal_issue 21
_journal_name_full Organometallics
_journal_page_first 6166
_journal_paper_doi 10.1021/om400893c
_journal_volume 32
_journal_year 2013
_chemical_formula_sum 'C28 H50 B Lu N2 Si2'
_chemical_formula_weight 656.66
_chemical_name_systematic
; 
 ? 
;
_space_group_IT_number 14
_symmetry_cell_setting monoclinic
_symmetry_space_group_name_Hall '-P 2yn'
_symmetry_space_group_name_H-M 'P 1 21/n 1'
_atom_sites_solution_hydrogens geom
_atom_sites_solution_primary direct
_atom_sites_solution_secondary difmap
_audit_creation_method SHELXL-97
_cell_angle_alpha 90.00
_cell_angle_beta 98.225(2)
_cell_angle_gamma 90.00
_cell_formula_units_Z 4
_cell_length_a 11.2927(11)
_cell_length_b 18.6630(19)
_cell_length_c 15.6404(15)
_cell_measurement_reflns_used 7376
_cell_measurement_temperature 140(2)
_cell_measurement_theta_max 30.15
_cell_measurement_theta_min 2.36
_cell_volume 3262.4(6)
_computing_cell_refinement 'Bruker SAINT'
_computing_data_collection 'Bruker APEX2'
_computing_data_reduction 'Bruker SAINT'
_computing_molecular_graphics 'Bruker SHELXTL'
_computing_publication_material 'Bruker SHELXTL'
_computing_structure_refinement 'SHELXL-97 (Sheldrick, 2008)'
_computing_structure_solution 'SHELXS-97 (Sheldrick, 2008)'
_diffrn_ambient_temperature 140(2)
_diffrn_measured_fraction_theta_full 0.993
_diffrn_measured_fraction_theta_max 0.993
_diffrn_measurement_device_type 'Bruker APEX-II CCD'
_diffrn_measurement_method '\f and \w scans'
_diffrn_radiation_monochromator graphite
_diffrn_radiation_source 'fine-focus sealed tube'
_diffrn_radiation_type MoK\a
_diffrn_radiation_wavelength 0.71073
_diffrn_reflns_av_R_equivalents 0.0512
_diffrn_reflns_av_sigmaI/netI 0.0576
_diffrn_reflns_limit_h_max 16
_diffrn_reflns_limit_h_min -14
_diffrn_reflns_limit_k_max 25
_diffrn_reflns_limit_k_min -26
_diffrn_reflns_limit_l_max 21
_diffrn_reflns_limit_l_min -22
_diffrn_reflns_number 31407
_diffrn_reflns_theta_full 30.49
_diffrn_reflns_theta_max 30.49
_diffrn_reflns_theta_min 1.71
_exptl_absorpt_coefficient_mu 3.117
_exptl_absorpt_correction_T_max 0.7457
_exptl_absorpt_correction_T_min 0.5745
_exptl_absorpt_correction_type multi-scan
_exptl_absorpt_process_details sadabs
_exptl_crystal_colour colourless
_exptl_crystal_density_diffrn 1.337
_exptl_crystal_density_method 'not measured'
_exptl_crystal_description blcok
_exptl_crystal_F_000 1344
_exptl_crystal_size_max 0.20
_exptl_crystal_size_mid 0.17
_exptl_crystal_size_min 0.10
_refine_diff_density_max 1.288
_refine_diff_density_min -1.208
_refine_diff_density_rms 0.136
_refine_ls_extinction_method none
_refine_ls_goodness_of_fit_ref 1.069
_refine_ls_hydrogen_treatment constr
_refine_ls_matrix_type full
_refine_ls_number_parameters 319
_refine_ls_number_reflns 9869
_refine_ls_number_restraints 7
_refine_ls_restrained_S_all 1.091
_refine_ls_R_factor_all 0.0659
_refine_ls_R_factor_gt 0.0359
_refine_ls_shift/su_max 0.007
_refine_ls_shift/su_mean 0.000
_refine_ls_structure_factor_coef Fsqd
_refine_ls_weighting_details 'calc w=1/[\s^2^(Fo^2^)+(0.0386P)^2^+0.3710P] where P=(Fo^2^+2Fc^2^)/3'
_refine_ls_weighting_scheme calc
_refine_ls_wR_factor_gt 0.0785
_refine_ls_wR_factor_ref 0.0893
_reflns_number_gt 7158
_reflns_number_total 9869
_reflns_threshold_expression >2sigma(I)
_cod_data_source_file om400893c_si_002.cif
_cod_data_source_block mo_dm12675_0m
_cod_depositor_comments
;
The following automatic conversions were performed:

'_symmetry_cell_setting' value 'Monoclinic' changed to 'monoclinic'
according to /home/saulius/struct/CIF-dictionaries/cif_core.dic
dictionary named 'cif_core.dic' version 2.4.2 from 2011-04-26.

Automatic conversion script
Id: cif_fix_values 1891 2012-01-12 08:04:46Z andrius 
;
_cod_original_sg_symbol_H-M P2(1)/n
_cod_database_code 4082022

loop_
_symmetry_equiv_pos_as_xyz
'x, y, z'
'-x+1/2, y+1/2, -z+1/2'
'-x, -y, -z'
'x-1/2, -y-1/2, z-1/2'

loop_
_atom_site_label
_atom_site_type_symbol
_atom_site_fract_x
_atom_site_fract_y
_atom_site_fract_z
_atom_site_U_iso_or_equiv
_atom_site_adp_type
_atom_site_occupancy
_atom_site_symmetry_multiplicity
_atom_site_calc_flag
_atom_site_refinement_flags
Lu1 Lu 0.271563(13) 0.135285(8) 0.707112(9) 0.01951(5) Uani 1 1 d .
N1 N 0.3711(3) 0.19214(18) 0.51814(18) 0.0235(7) Uani 1 1 d .
N2 N 0.2621(2) 0.09883(17) 0.56402(18) 0.0190(6) Uani 1 1 d .
Si1 Si -0.05010(12) 0.19677(9) 0.65884(7) 0.0426(3) Uani 1 1 d U
Si2 Si 0.26341(11) 0.02299(7) 0.89917(7) 0.0324(3) Uani 1 1 d .
B1 B 0.3968(4) 0.2153(2) 0.6116(3) 0.0231(9) Uani 1 1 d .
C1 C 0.4887(3) 0.1780(2) 0.6746(2) 0.0264(8) Uani 1 1 d .
H1 H 0.5421 0.1447 0.6545 0.032 Uiso 1 1 calc R
C2 C 0.4964(4) 0.1920(2) 0.7635(2) 0.0296(9) Uani 1 1 d .
C3 C 0.4139(4) 0.2390(2) 0.7929(3) 0.0347(10) Uani 1 1 d .
H3 H 0.4155 0.2443 0.8535 0.042 Uiso 1 1 calc R
C4 C 0.3291(4) 0.2786(2) 0.7376(3) 0.0329(10) Uani 1 1 d .
C5 C 0.3162(4) 0.2670(2) 0.6488(2) 0.0274(8) Uani 1 1 d .
H5 H 0.2561 0.2919 0.6117 0.033 Uiso 1 1 calc R
C6 C 0.5929(4) 0.1593(3) 0.8277(3) 0.0487(14) Uani 1 1 d .
H6A H 0.6156 0.1126 0.8063 0.073 Uiso 1 1 calc R
H6B H 0.5631 0.1528 0.8831 0.073 Uiso 1 1 calc R
H6C H 0.6628 0.1910 0.8357 0.073 Uiso 1 1 calc R
C7 C 0.2538(6) 0.3334(3) 0.7759(3) 0.0533(15) Uani 1 1 d .
H7A H 0.2938 0.3800 0.7782 0.080 Uiso 1 1 calc R
H7B H 0.2431 0.3186 0.8345 0.080 Uiso 1 1 calc R
H7C H 0.1754 0.3370 0.7400 0.080 Uiso 1 1 calc R
C8 C 0.3050(3) 0.1334(2) 0.5010(2) 0.0197(7) Uani 1 1 d .
C9 C 0.2769(3) 0.1094(2) 0.4082(2) 0.0230(8) Uani 1 1 d .
C10 C 0.1708(4) 0.1318(2) 0.3600(2) 0.0311(9) Uani 1 1 d .
H10 H 0.1177 0.1621 0.3852 0.037 Uiso 1 1 calc R
C11 C 0.1423(5) 0.1098(3) 0.2746(3) 0.0426(12) Uani 1 1 d .
H11 H 0.0696 0.1251 0.2415 0.051 Uiso 1 1 calc R
C12 C 0.2194(5) 0.0658(3) 0.2377(3) 0.0486(14) Uani 1 1 d .
H12 H 0.1994 0.0502 0.1796 0.058 Uiso 1 1 calc R
C13 C 0.3253(5) 0.0449(3) 0.2855(3) 0.0444(12) Uani 1 1 d .
H13 H 0.3784 0.0151 0.2597 0.053 Uiso 1 1 calc R
C14 C 0.3563(4) 0.0665(2) 0.3706(3) 0.0321(9) Uani 1 1 d .
H14 H 0.4304 0.0522 0.4027 0.039 Uiso 1 1 calc R
C15 C 0.4279(4) 0.2324(2) 0.4524(2) 0.0267(8) Uani 1 1 d .
H15 H 0.3897 0.2164 0.3939 0.032 Uiso 1 1 calc R
C16 C 0.5575(4) 0.2144(3) 0.4614(3) 0.0474(13) Uani 1 1 d .
H16A H 0.5973 0.2303 0.5180 0.071 Uiso 1 1 calc R
H16B H 0.5936 0.2385 0.4158 0.071 Uiso 1 1 calc R
H16C H 0.5670 0.1624 0.4562 0.071 Uiso 1 1 calc R
C17 C 0.4069(4) 0.3124(2) 0.4593(3) 0.0350(10) Uani 1 1 d .
H17A H 0.3222 0.3212 0.4627 0.052 Uiso 1 1 calc R
H17B H 0.4291 0.3365 0.4082 0.052 Uiso 1 1 calc R
H17C H 0.4559 0.3311 0.5113 0.052 Uiso 1 1 calc R
C18 C 0.2031(3) 0.0292(2) 0.5430(2) 0.0218(7) Uani 1 1 d .
H18 H 0.1622 0.0307 0.4819 0.026 Uiso 1 1 calc R
C19 C 0.2931(4) -0.0318(2) 0.5519(3) 0.0308(9) Uani 1 1 d .
H19A H 0.3486 -0.0257 0.5097 0.046 Uiso 1 1 calc R
H19B H 0.2507 -0.0775 0.5415 0.046 Uiso 1 1 calc R
H19C H 0.3379 -0.0316 0.6104 0.046 Uiso 1 1 calc R
C20 C 0.1090(4) 0.0158(2) 0.6027(3) 0.0294(9) Uani 1 1 d .
H20A H 0.1477 0.0158 0.6629 0.044 Uiso 1 1 calc R
H20B H 0.0707 -0.0307 0.5888 0.044 Uiso 1 1 calc R
H20C H 0.0485 0.0538 0.5944 0.044 Uiso 1 1 calc R
C21 C 0.0837(3) 0.1711(2) 0.7341(2) 0.0273(8) Uani 1 1 d .
H21A H 0.0564 0.1319 0.7691 0.033 Uiso 1 1 calc R
H21B H 0.0993 0.2124 0.7738 0.033 Uiso 1 1 calc R
C22 C -0.0235(5) 0.2058(3) 0.5438(3) 0.0478(13) Uani 1 1 d .
H22A H 0.0388 0.2417 0.5401 0.072 Uiso 1 1 calc R
H22B H -0.0977 0.2208 0.5080 0.072 Uiso 1 1 calc R
H22C H 0.0023 0.1595 0.5231 0.072 Uiso 1 1 calc R
C23 C -0.1707(5) 0.1268(4) 0.6585(4) 0.077(2) Uani 1 1 d .
H23A H -0.1393 0.0800 0.6444 0.115 Uiso 1 1 calc R
H23B H -0.2391 0.1394 0.6153 0.115 Uiso 1 1 calc R
H23C H -0.1963 0.1247 0.7157 0.115 Uiso 1 1 calc R
C24 C -0.1171(5) 0.2807(3) 0.6859(4) 0.0618(11) Uani 1 1 d U
H24A H -0.1412 0.2770 0.7435 0.093 Uiso 1 1 calc R
H24B H -0.1876 0.2909 0.6433 0.093 Uiso 1 1 calc R
H24C H -0.0588 0.3195 0.6855 0.093 Uiso 1 1 calc R
C25 C 0.3348(4) 0.0405(2) 0.8022(3) 0.0305(9) Uani 1 1 d .
H25A H 0.3277 -0.0041 0.7675 0.037 Uiso 1 1 calc R
H25B H 0.4211 0.0478 0.8222 0.037 Uiso 1 1 calc R
C26 C 0.1073(4) -0.0106(3) 0.8717(3) 0.0484(13) Uani 1 1 d .
H26A H 0.0633 0.0200 0.8272 0.073 Uiso 1 1 calc R
H26B H 0.0676 -0.0098 0.9235 0.073 Uiso 1 1 calc R
H26C H 0.1087 -0.0599 0.8501 0.073 Uiso 1 1 calc R
C27 C 0.2635(6) 0.1072(3) 0.9629(3) 0.0562(15) Uani 1 1 d .
H27A H 0.3462 0.1215 0.9834 0.084 Uiso 1 1 calc R
H27B H 0.2210 0.0992 1.0125 0.084 Uiso 1 1 calc R
H27C H 0.2234 0.1452 0.9263 0.084 Uiso 1 1 calc R
C28 C 0.3400(5) -0.0482(3) 0.9734(4) 0.0621(17) Uani 1 1 d .
H28A H 0.3455 -0.0926 0.9408 0.093 Uiso 1 1 calc R
H28B H 0.2936 -0.0568 1.0207 0.093 Uiso 1 1 calc R
H28C H 0.4206 -0.0319 0.9970 0.093 Uiso 1 1 calc R

loop_
_atom_site_aniso_label
_atom_site_aniso_U_11
_atom_site_aniso_U_22
_atom_site_aniso_U_33
_atom_site_aniso_U_23
_atom_site_aniso_U_13
_atom_site_aniso_U_12
Lu1 0.02277(8) 0.01927(8) 0.01721(7) 0.00101(7) 0.00527(5) -0.00039(7)
N1 0.0301(17) 0.0240(17) 0.0175(14) 0.0014(12) 0.0070(12) -0.0024(13)
N2 0.0162(14) 0.0226(17) 0.0182(13) 0.0001(12) 0.0032(11) 0.0007(12)
Si1 0.0428(7) 0.0634(9) 0.0215(5) 0.0020(6) 0.0045(5) 0.0285(7)
Si2 0.0389(7) 0.0310(7) 0.0253(5) 0.0076(5) -0.0022(5) -0.0102(5)
B1 0.025(2) 0.024(2) 0.0213(19) -0.0033(16) 0.0064(16) -0.0067(17)
C1 0.0225(18) 0.032(2) 0.0246(18) 0.0005(16) 0.0043(14) -0.0070(16)
C2 0.034(2) 0.032(2) 0.0217(18) 0.0018(16) -0.0020(16) -0.0144(18)
C3 0.049(3) 0.036(3) 0.0207(18) -0.0045(17) 0.0091(18) -0.020(2)
C4 0.052(3) 0.020(2) 0.031(2) -0.0048(16) 0.0195(19) -0.0123(19)
C5 0.034(2) 0.021(2) 0.0294(19) 0.0012(15) 0.0123(17) -0.0038(16)
C6 0.041(3) 0.067(4) 0.033(2) 0.008(2) -0.014(2) -0.019(2)
C7 0.095(4) 0.024(3) 0.049(3) -0.010(2) 0.038(3) -0.006(3)
C8 0.0207(16) 0.0201(18) 0.0181(15) -0.0002(14) 0.0024(12) 0.0041(15)
C9 0.0271(19) 0.0244(19) 0.0183(16) -0.0006(14) 0.0054(14) -0.0044(15)
C10 0.031(2) 0.038(2) 0.0234(18) 0.0007(17) 0.0000(15) -0.0040(19)
C11 0.050(3) 0.054(3) 0.0208(19) 0.0033(19) -0.0067(19) -0.016(2)
C12 0.074(4) 0.047(3) 0.025(2) -0.011(2) 0.008(2) -0.026(3)
C13 0.071(4) 0.032(3) 0.036(2) -0.010(2) 0.028(2) -0.007(2)
C14 0.039(2) 0.030(2) 0.029(2) -0.0042(17) 0.0132(18) 0.0001(18)
C15 0.034(2) 0.028(2) 0.0198(17) 0.0032(15) 0.0115(15) -0.0056(17)
C16 0.046(3) 0.040(3) 0.064(3) 0.022(2) 0.033(2) 0.011(2)
C17 0.044(3) 0.030(2) 0.033(2) 0.0118(18) 0.0132(19) 0.0018(19)
C18 0.0210(18) 0.023(2) 0.0214(16) 0.0010(14) 0.0020(14) 0.0005(14)
C19 0.034(2) 0.026(2) 0.034(2) -0.0002(17) 0.0118(17) 0.0041(17)
C20 0.026(2) 0.026(2) 0.036(2) 0.0000(17) 0.0058(16) -0.0043(16)
C21 0.0264(19) 0.034(2) 0.0221(18) 0.0014(16) 0.0045(15) 0.0061(17)
C22 0.065(3) 0.055(3) 0.022(2) 0.004(2) 0.001(2) 0.018(3)
C23 0.035(3) 0.141(7) 0.055(3) -0.005(4) 0.007(3) -0.008(4)
C24 0.0645(15) 0.0584(13) 0.0626(15) -0.0046(10) 0.0091(10) 0.0180(9)
C25 0.033(2) 0.026(2) 0.031(2) 0.0033(17) -0.0020(17) -0.0029(17)
C26 0.041(3) 0.056(3) 0.049(3) 0.014(2) 0.009(2) -0.017(2)
C27 0.083(4) 0.055(4) 0.032(2) -0.005(2) 0.013(3) -0.014(3)
C28 0.068(4) 0.052(4) 0.058(3) 0.031(3) -0.020(3) -0.017(3)

loop_
_atom_type_symbol
_atom_type_description
_atom_type_scat_dispersion_real
_atom_type_scat_dispersion_imag
_atom_type_scat_source
C C 0.0033 0.0016 'International Tables Vol C Tables 4.2.6.8 and 6.1.1.4'
H H 0.0000 0.0000 'International Tables Vol C Tables 4.2.6.8 and 6.1.1.4'
N N 0.0061 0.0033 'International Tables Vol C Tables 4.2.6.8 and 6.1.1.4'
B B 0.0013 0.0007 'International Tables Vol C Tables 4.2.6.8 and 6.1.1.4'
Si Si 0.0817 0.0704 'International Tables Vol C Tables 4.2.6.8 and 6.1.1.4'
Lu Lu -0.4720 5.8584 'International Tables Vol C Tables 4.2.6.8 and 6.1.1.4'

loop_
_geom_angle_atom_site_label_1
_geom_angle_atom_site_label_2
_geom_angle_atom_site_label_3
_geom_angle
C21 Lu1 N2 109.99(12)
C21 Lu1 C25 107.68(15)
N2 Lu1 C25 110.85(13)
C21 Lu1 B1 120.97(15)
N2 Lu1 B1 65.07(12)
C25 Lu1 B1 129.74(15)
C21 Lu1 C5 91.10(14)
N2 Lu1 C5 85.77(11)
C25 Lu1 C5 147.62(14)
B1 Lu1 C5 32.55(13)
C21 Lu1 C1 146.05(15)
N2 Lu1 C1 79.81(11)
C25 Lu1 C1 98.02(14)
B1 Lu1 C1 32.46(13)
C5 Lu1 C1 56.43(13)
C21 Lu1 C3 101.23(15)
N2 Lu1 C3 128.36(11)
C25 Lu1 C3 96.76(14)
B1 Lu1 C3 63.70(12)
C5 Lu1 C3 52.88(13)
C1 Lu1 C3 52.99(13)
C21 Lu1 C2 130.62(14)
N2 Lu1 C2 109.34(11)
C25 Lu1 C2 84.56(13)
B1 Lu1 C2 55.12(12)
C5 Lu1 C2 63.42(13)
C1 Lu1 C2 29.71(11)
C3 Lu1 C2 29.49(13)
C21 Lu1 C4 83.62(15)
N2 Lu1 C4 115.09(11)
C25 Lu1 C4 124.93(14)
B1 Lu1 C4 54.94(12)
C5 Lu1 C4 29.43(11)
C1 Lu1 C4 63.31(13)
C3 Lu1 C4 29.49(14)
C2 Lu1 C4 52.94(14)
C8 N1 C15 124.1(3)
C8 N1 B1 117.0(3)
C15 N1 B1 118.7(3)
C8 N2 C18 117.6(3)
C8 N2 Lu1 126.9(3)
C18 N2 Lu1 115.4(2)
C24 Si1 C21 114.0(2)
C24 Si1 C22 106.0(3)
C21 Si1 C22 114.1(2)
C24 Si1 C23 105.8(3)
C21 Si1 C23 110.3(3)
C22 Si1 C23 105.9(3)
C25 Si2 C27 108.9(2)
C25 Si2 C26 112.4(2)
C27 Si2 C26 109.6(3)
C25 Si2 C28 114.4(3)
C27 Si2 C28 107.4(3)
C26 Si2 C28 103.9(2)
C1 B1 C5 116.4(3)
C1 B1 N1 121.5(4)
C5 B1 N1 121.1(4)
C1 B1 Lu1 75.1(2)
C5 B1 Lu1 75.0(2)
N1 B1 Lu1 109.8(2)
C2 C1 B1 120.3(4)
C2 C1 Lu1 78.3(2)
B1 C1 Lu1 72.4(2)
C2 C1 H1 119.9
B1 C1 H1 119.9
Lu1 C1 H1 120.4
C1 C2 C3 119.4(4)
C1 C2 C6 121.5(4)
C3 C2 C6 119.1(4)
C1 C2 Lu1 72.0(2)
C3 C2 Lu1 73.9(2)
C6 C2 Lu1 126.9(3)
C2 C3 C4 123.5(4)
C2 C3 Lu1 76.6(2)
C4 C3 Lu1 76.7(2)
C2 C3 H3 118.3
C4 C3 H3 118.3
Lu1 C3 H3 119.2
C5 C4 C3 119.8(4)
C5 C4 C7 121.2(4)
C3 C4 C7 119.0(4)
C5 C4 Lu1 72.0(2)
C3 C4 Lu1 73.9(2)
C7 C4 Lu1 126.1(3)
C4 C5 B1 120.3(4)
C4 C5 Lu1 78.6(2)
B1 C5 Lu1 72.4(2)
C4 C5 H5 119.8
B1 C5 H5 119.8
Lu1 C5 H5 120.1
C2 C6 H6A 109.5
C2 C6 H6B 109.5
H6A C6 H6B 109.5
C2 C6 H6C 109.5
H6A C6 H6C 109.5
H6B C6 H6C 109.5
C4 C7 H7A 109.5
C4 C7 H7B 109.5
H7A C7 H7B 109.5
C4 C7 H7C 109.5
H7A C7 H7C 109.5
H7B C7 H7C 109.5
N2 C8 N1 120.4(3)
N2 C8 C9 121.4(3)
N1 C8 C9 118.3(3)
C10 C9 C14 120.1(4)
C10 C9 C8 118.7(4)
C14 C9 C8 121.2(3)
C9 C10 C11 119.8(4)
C9 C10 H10 120.1
C11 C10 H10 120.1
C12 C11 C10 120.3(5)
C12 C11 H11 119.9
C10 C11 H11 119.9
C13 C12 C11 119.5(4)
C13 C12 H12 120.2
C11 C12 H12 120.2
C12 C13 C14 121.4(5)
C12 C13 H13 119.3
C14 C13 H13 119.3
C13 C14 C9 118.8(4)
C13 C14 H14 120.6
C9 C14 H14 120.6
C16 C15 N1 109.6(3)
C16 C15 C17 112.2(4)
N1 C15 C17 111.1(3)
C16 C15 H15 107.9
N1 C15 H15 107.9
C17 C15 H15 107.9
C15 C16 H16A 109.5
C15 C16 H16B 109.5
H16A C16 H16B 109.5
C15 C16 H16C 109.5
H16A C16 H16C 109.5
H16B C16 H16C 109.5
C15 C17 H17A 109.5
C15 C17 H17B 109.5
H17A C17 H17B 109.5
C15 C17 H17C 109.5
H17A C17 H17C 109.5
H17B C17 H17C 109.5
N2 C18 C19 111.4(3)
N2 C18 C20 109.7(3)
C19 C18 C20 109.5(3)
N2 C18 H18 108.7
C19 C18 H18 108.7
C20 C18 H18 108.7
C18 C19 H19A 109.5
C18 C19 H19B 109.5
H19A C19 H19B 109.5
C18 C19 H19C 109.5
H19A C19 H19C 109.5
H19B C19 H19C 109.5
C18 C20 H20A 109.5
C18 C20 H20B 109.5
H20A C20 H20B 109.5
C18 C20 H20C 109.5
H20A C20 H20C 109.5
H20B C20 H20C 109.5
Si1 C21 Lu1 130.30(19)
Si1 C21 H21A 104.7
Lu1 C21 H21A 104.7
Si1 C21 H21B 104.7
Lu1 C21 H21B 104.7
H21A C21 H21B 105.7
Si1 C22 H22A 109.5
Si1 C22 H22B 109.5
H22A C22 H22B 109.5
Si1 C22 H22C 109.5
H22A C22 H22C 109.5
H22B C22 H22C 109.5
Si1 C23 H23A 109.5
Si1 C23 H23B 109.5
H23A C23 H23B 109.5
Si1 C23 H23C 109.5
H23A C23 H23C 109.5
H23B C23 H23C 109.5
Si1 C24 H24A 109.5
Si1 C24 H24B 109.5
H24A C24 H24B 109.5
Si1 C24 H24C 109.5
H24A C24 H24C 109.5
H24B C24 H24C 109.5
Si2 C25 Lu1 121.5(2)
Si2 C25 H25A 106.9
Lu1 C25 H25A 106.9
Si2 C25 H25B 106.9
Lu1 C25 H25B 106.9
H25A C25 H25B 106.7
Si2 C26 H26A 109.5
Si2 C26 H26B 109.5
H26A C26 H26B 109.5
Si2 C26 H26C 109.5
H26A C26 H26C 109.5
H26B C26 H26C 109.5
Si2 C27 H27A 109.5
Si2 C27 H27B 109.5
H27A C27 H27B 109.5
Si2 C27 H27C 109.5
H27A C27 H27C 109.5
H27B C27 H27C 109.5
Si2 C28 H28A 109.5
Si2 C28 H28B 109.5
H28A C28 H28B 109.5
Si2 C28 H28C 109.5
H28A C28 H28C 109.5
H28B C28 H28C 109.5

loop_
_geom_bond_atom_site_label_1
_geom_bond_atom_site_label_2
_geom_bond_distance
Lu1 C21 2.319(4)
Lu1 N2 2.327(3)
Lu1 C25 2.356(4)
Lu1 B1 2.658(4)
Lu1 C5 2.694(4)
Lu1 C1 2.695(4)
Lu1 C3 2.741(4)
Lu1 C2 2.776(4)
Lu1 C4 2.777(4)
N1 C8 1.331(5)
N1 C15 1.491(5)
N1 B1 1.512(5)
N2 C8 1.327(5)
N2 C18 1.476(5)
Si1 C24 1.816(6)
Si1 C21 1.842(4)
Si1 C22 1.874(4)
Si1 C23 1.886(7)
Si2 C25 1.845(4)
Si2 C27 1.861(6)
Si2 C26 1.863(5)
Si2 C28 1.890(5)
B1 C1 1.497(6)
B1 C5 1.500(6)
C1 C2 1.405(5)
C1 H1 0.9500
C2 C3 1.405(6)
C2 C6 1.502(6)
C3 C4 1.405(7)
C3 H3 0.9500
C4 C5 1.392(5)
C4 C7 1.508(6)
C5 H5 0.9500
C6 H6A 0.9800
C6 H6B 0.9800
C6 H6C 0.9800
C7 H7A 0.9800
C7 H7B 0.9800
C7 H7C 0.9800
C8 C9 1.509(5)
C9 C10 1.386(6)
C9 C14 1.394(6)
C10 C11 1.390(6)
C10 H10 0.9500
C11 C12 1.382(8)
C11 H11 0.9500
C12 C13 1.372(8)
C12 H12 0.9500
C13 C14 1.387(6)
C13 H13 0.9500
C14 H14 0.9500
C15 C16 1.489(6)
C15 C17 1.516(6)
C15 H15 1.0000
C16 H16A 0.9800
C16 H16B 0.9800
C16 H16C 0.9800
C17 H17A 0.9800
C17 H17B 0.9800
C17 H17C 0.9800
C18 C19 1.519(5)
C18 C20 1.532(5)
C18 H18 1.0000
C19 H19A 0.9800
C19 H19B 0.9800
C19 H19C 0.9800
C20 H20A 0.9800
C20 H20B 0.9800
C20 H20C 0.9800
C21 H21A 0.9900
C21 H21B 0.9900
C22 H22A 0.9800
C22 H22B 0.9800
C22 H22C 0.9800
C23 H23A 0.9800
C23 H23B 0.9800
C23 H23C 0.9800
C24 H24A 0.9800
C24 H24B 0.9800
C24 H24C 0.9800
C25 H25A 0.9900
C25 H25B 0.9900
C26 H26A 0.9800
C26 H26B 0.9800
C26 H26C 0.9800
C27 H27A 0.9800
C27 H27B 0.9800
C27 H27C 0.9800
C28 H28A 0.9800
C28 H28B 0.9800
C28 H28C 0.9800

loop_
_geom_torsion_atom_site_label_1
_geom_torsion_atom_site_label_2
_geom_torsion_atom_site_label_3
_geom_torsion_atom_site_label_4
_geom_torsion
C21 Lu1 N2 C8 107.9(3)
C25 Lu1 N2 C8 -133.1(3)
B1 Lu1 N2 C8 -7.9(3)
C5 Lu1 N2 C8 18.3(3)
C1 Lu1 N2 C8 -38.4(3)
C3 Lu1 N2 C8 -15.6(4)
C2 Lu1 N2 C8 -41.6(3)
C4 Lu1 N2 C8 15.6(3)
C21 Lu1 N2 C18 -73.0(3)
C25 Lu1 N2 C18 45.9(3)
B1 Lu1 N2 C18 171.2(3)
C5 Lu1 N2 C18 -162.7(2)
C1 Lu1 N2 C18 140.7(3)
C3 Lu1 N2 C18 163.5(2)
C2 Lu1 N2 C18 137.4(2)
C4 Lu1 N2 C18 -165.3(2)
C8 N1 B1 C1 76.9(5)
C15 N1 B1 C1 -98.6(4)
C8 N1 B1 C5 -91.4(5)
C15 N1 B1 C5 93.1(4)
C8 N1 B1 Lu1 -7.4(4)
C15 N1 B1 Lu1 177.1(3)
C21 Lu1 B1 C1 149.2(2)
N2 Lu1 B1 C1 -111.5(3)
C25 Lu1 B1 C1 -14.4(3)
C5 Lu1 B1 C1 123.2(3)
C3 Lu1 B1 C1 61.7(2)
C2 Lu1 B1 C1 28.7(2)
C4 Lu1 B1 C1 94.6(3)
C21 Lu1 B1 C5 26.0(3)
N2 Lu1 B1 C5 125.2(3)
C25 Lu1 B1 C5 -137.6(2)
C1 Lu1 B1 C5 -123.2(3)
C3 Lu1 B1 C5 -61.5(2)
C2 Lu1 B1 C5 -94.5(3)
C4 Lu1 B1 C5 -28.6(2)
C21 Lu1 B1 N1 -92.1(3)
N2 Lu1 B1 N1 7.1(2)
C25 Lu1 B1 N1 104.3(3)
C5 Lu1 B1 N1 -118.1(4)
C1 Lu1 B1 N1 118.7(4)
C3 Lu1 B1 N1 -179.6(3)
C2 Lu1 B1 N1 147.4(3)
C4 Lu1 B1 N1 -146.7(3)
C5 B1 C1 C2 0.0(6)
N1 B1 C1 C2 -168.9(4)
Lu1 B1 C1 C2 -64.5(3)
C5 B1 C1 Lu1 64.5(3)
N1 B1 C1 Lu1 -104.4(3)
C21 Lu1 C1 C2 75.5(3)
N2 Lu1 C1 C2 -173.7(3)
C25 Lu1 C1 C2 -63.9(3)
B1 Lu1 C1 C2 127.3(4)
C5 Lu1 C1 C2 94.6(3)
C3 Lu1 C1 C2 28.6(2)
C4 Lu1 C1 C2 61.3(3)
C21 Lu1 C1 B1 -51.8(3)
N2 Lu1 C1 B1 59.0(2)
C25 Lu1 C1 B1 168.9(2)
C5 Lu1 C1 B1 -32.7(2)
C3 Lu1 C1 B1 -98.7(3)
C2 Lu1 C1 B1 -127.3(4)
C4 Lu1 C1 B1 -65.9(2)
B1 C1 C2 C3 2.7(6)
Lu1 C1 C2 C3 -58.8(4)
B1 C1 C2 C6 -175.8(4)
Lu1 C1 C2 C6 122.7(4)
B1 C1 C2 Lu1 61.5(3)
C21 Lu1 C2 C1 -134.6(3)
N2 Lu1 C2 C1 6.5(3)
C25 Lu1 C2 C1 116.7(3)
B1 Lu1 C2 C1 -31.4(2)
C5 Lu1 C2 C1 -68.2(3)
C3 Lu1 C2 C1 -129.1(4)
C4 Lu1 C2 C1 -100.8(3)
C21 Lu1 C2 C3 -5.4(3)
N2 Lu1 C2 C3 135.7(2)
C25 Lu1 C2 C3 -114.1(3)
B1 Lu1 C2 C3 97.8(3)
C5 Lu1 C2 C3 60.9(2)
C1 Lu1 C2 C3 129.1(4)
C4 Lu1 C2 C3 28.3(2)
C21 Lu1 C2 C6 109.1(4)
N2 Lu1 C2 C6 -109.7(4)
C25 Lu1 C2 C6 0.5(4)
B1 Lu1 C2 C6 -147.7(5)
C5 Lu1 C2 C6 175.5(4)
C1 Lu1 C2 C6 -116.3(5)
C3 Lu1 C2 C6 114.6(5)
C4 Lu1 C2 C6 142.9(4)
C1 C2 C3 C4 -5.9(6)
C6 C2 C3 C4 172.6(4)
Lu1 C2 C3 C4 -63.8(4)
C1 C2 C3 Lu1 57.8(3)
C6 C2 C3 Lu1 -123.6(4)
C21 Lu1 C3 C2 175.8(2)
N2 Lu1 C3 C2 -57.2(3)
C25 Lu1 C3 C2 66.2(3)
B1 Lu1 C3 C2 -65.1(2)
C5 Lu1 C3 C2 -101.4(3)
C1 Lu1 C3 C2 -28.8(2)
C4 Lu1 C3 C2 -129.7(4)
C21 Lu1 C3 C4 -54.5(3)
N2 Lu1 C3 C4 72.5(3)
C25 Lu1 C3 C4 -164.1(2)
B1 Lu1 C3 C4 64.7(2)
C5 Lu1 C3 C4 28.3(2)
C1 Lu1 C3 C4 101.0(3)
C2 Lu1 C3 C4 129.7(4)
C2 C3 C4 C5 6.3(6)
Lu1 C3 C4 C5 -57.5(4)
C2 C3 C4 C7 -173.4(4)
Lu1 C3 C4 C7 122.8(4)
C2 C3 C4 Lu1 63.8(4)
C21 Lu1 C4 C5 -103.7(3)
N2 Lu1 C4 C5 5.4(3)
C25 Lu1 C4 C5 149.1(3)
B1 Lu1 C4 C5 31.6(2)
C1 Lu1 C4 C5 68.4(3)
C3 Lu1 C4 C5 129.7(4)
C2 Lu1 C4 C5 101.4(3)
C21 Lu1 C4 C3 126.6(3)
N2 Lu1 C4 C3 -124.3(2)
C25 Lu1 C4 C3 19.4(3)
B1 Lu1 C4 C3 -98.1(3)
C5 Lu1 C4 C3 -129.7(4)
C1 Lu1 C4 C3 -61.3(2)
C2 Lu1 C4 C3 -28.3(2)
C21 Lu1 C4 C7 12.1(4)
N2 Lu1 C4 C7 121.3(4)
C25 Lu1 C4 C7 -95.0(4)
B1 Lu1 C4 C7 147.5(5)
C5 Lu1 C4 C7 115.9(5)
C1 Lu1 C4 C7 -175.7(4)
C3 Lu1 C4 C7 -114.4(5)
C2 Lu1 C4 C7 -142.7(4)
C3 C4 C5 B1 -3.3(6)
C7 C4 C5 B1 176.5(4)
Lu1 C4 C5 B1 -61.7(3)
C3 C4 C5 Lu1 58.4(4)
C7 C4 C5 Lu1 -121.9(4)
C1 B1 C5 C4 0.3(6)
N1 B1 C5 C4 169.2(4)
Lu1 B1 C5 C4 64.8(3)
C1 B1 C5 Lu1 -64.5(3)
N1 B1 C5 Lu1 104.4(3)
C21 Lu1 C5 C4 74.9(3)
N2 Lu1 C5 C4 -175.1(3)
C25 Lu1 C5 C4 -51.8(4)
B1 Lu1 C5 C4 -127.2(4)
C1 Lu1 C5 C4 -94.5(3)
C3 Lu1 C5 C4 -28.4(3)
C2 Lu1 C5 C4 -61.0(3)
C21 Lu1 C5 B1 -157.9(2)
N2 Lu1 C5 B1 -48.0(2)
C25 Lu1 C5 B1 75.4(3)
C1 Lu1 C5 B1 32.6(2)
C3 Lu1 C5 B1 98.8(3)
C2 Lu1 C5 B1 66.1(2)
C4 Lu1 C5 B1 127.2(4)
C18 N2 C8 N1 -172.2(3)
Lu1 N2 C8 N1 6.9(5)
C18 N2 C8 C9 10.2(5)
Lu1 N2 C8 C9 -170.8(2)
C15 N1 C8 N2 176.9(3)
B1 N1 C8 N2 1.7(5)
C15 N1 C8 C9 -5.3(5)
B1 N1 C8 C9 179.5(3)
N2 C8 C9 C10 84.0(5)
N1 C8 C9 C10 -93.7(4)
N2 C8 C9 C14 -97.1(5)
N1 C8 C9 C14 85.2(5)
C14 C9 C10 C11 1.8(6)
C8 C9 C10 C11 -179.4(4)
C9 C10 C11 C12 -0.2(7)
C10 C11 C12 C13 -1.0(7)
C11 C12 C13 C14 0.6(7)
C12 C13 C14 C9 1.0(7)
C10 C9 C14 C13 -2.2(6)
C8 C9 C14 C13 179.0(4)
C8 N1 C15 C16 -101.8(4)
B1 N1 C15 C16 73.3(5)
C8 N1 C15 C17 133.6(4)
B1 N1 C15 C17 -51.3(5)
C8 N2 C18 C19 86.8(4)
Lu1 N2 C18 C19 -92.4(3)
C8 N2 C18 C20 -151.8(3)
Lu1 N2 C18 C20 29.0(3)
C24 Si1 C21 Lu1 -130.3(3)
C22 Si1 C21 Lu1 -8.3(4)
C23 Si1 C21 Lu1 110.8(3)
N2 Lu1 C21 Si1 -18.3(3)
C25 Lu1 C21 Si1 -139.2(3)
B1 Lu1 C21 Si1 54.0(3)
C5 Lu1 C21 Si1 67.6(3)
C1 Lu1 C21 Si1 83.5(4)
C3 Lu1 C21 Si1 119.9(3)
C2 Lu1 C21 Si1 122.7(3)
C4 Lu1 C21 Si1 96.2(3)
C27 Si2 C25 Lu1 -52.7(3)
C26 Si2 C25 Lu1 69.0(3)
C28 Si2 C25 Lu1 -172.9(2)
C21 Lu1 C25 Si2 -17.1(3)
N2 Lu1 C25 Si2 -137.5(2)
B1 Lu1 C25 Si2 148.2(2)
C5 Lu1 C25 Si2 105.6(3)
C1 Lu1 C25 Si2 140.4(2)
C3 Lu1 C25 Si2 87.0(2)
C2 Lu1 C25 Si2 113.9(2)
C4 Lu1 C25 Si2 77.5(3)
